data_2218830
loop_
_publ_author_name
'Ammermann, Sven'
'Daniliuc, Constantin'
'Jones, Peter G.'
'Mont, Wolf-Walther du'
'Johannes, Hans-Hermann'

_publ_section_title <i>rac</i>-(2<i>R</i>,3<i>S</i>)-2-Phenyl-3-(3-phenyl-1,2,3,4-tetrahydroquinoxalin-2-yl)quinoxaline
_journal_coeditor_code SU2058
_journal_issue 7
_journal_name_full 'Acta Crystallographica Section E'
_journal_page_first o1205
_journal_page_last o1206
_journal_paper_doi 10.1107/S1600536808015481
_journal_volume 64
_journal_year 2008
_chemical_formula_iupac 'C28 H22 N4'
_chemical_formula_moiety 'C28 H22 N4'
_chemical_formula_sum 'C28 H22 N4'
_chemical_formula_weight 414.50
_chemical_name_systematic rac-(2R,3S)-2-Phenyl-3-(3-phenyl-1,2,3,4-tetrahydroquinoxalin-2-yl)quinoxaline
_space_group_IT_number 14
_symmetry_cell_setting monoclinic
_symmetry_space_group_name_Hall '-P 2ybc'
_symmetry_space_group_name_H-M 'P 1 21/c 1'
_atom_sites_solution_hydrogens geom
_atom_sites_solution_primary direct
_atom_sites_solution_secondary difmap
_audit_creation_method SHELXL-97
_cell_angle_alpha 90.00
_cell_angle_beta 93.170(2)
_cell_angle_gamma 90.00
_cell_formula_units_Z 4
_cell_length_a 11.1601(6)
_cell_length_b 11.3987(6)
_cell_length_c 16.4638(8)
_cell_measurement_reflns_used 3799
_cell_measurement_temperature 133(2)
_cell_measurement_theta_max 30
_cell_measurement_theta_min 2
_cell_volume 2091.17(19)
_computing_cell_refinement 'SAINT (Bruker, 1998)'
_computing_data_collection 'SMART (Bruker, 1998)'
_computing_data_reduction 'SAINT (Bruker, 1998)'
_computing_molecular_graphics 'XP (Siemens, 1994)'
_computing_publication_material 'SHELXL97 (Sheldrick, 2008)'
_computing_structure_refinement 'SHELXL97 (Sheldrick, 2008)'
_computing_structure_solution 'SHELXS97 (Sheldrick, 2008)'
_diffrn_ambient_temperature 133(2)
_diffrn_detector_area_resol_mean 8.192
_diffrn_measured_fraction_theta_full 0.999
_diffrn_measured_fraction_theta_max 0.997
_diffrn_measurement_device_type 'Bruker SMART 1000 CCD'
_diffrn_measurement_method '\w and \f'
_diffrn_radiation_monochromator graphite
_diffrn_radiation_source 'fine-focus sealed tube'
_diffrn_radiation_type MoK\a
_diffrn_radiation_wavelength 0.71073
_diffrn_reflns_av_R_equivalents 0.1087
_diffrn_reflns_av_sigmaI/netI 0.1134
_diffrn_reflns_limit_h_max 15
_diffrn_reflns_limit_h_min -15
_diffrn_reflns_limit_k_max 16
_diffrn_reflns_limit_k_min -16
_diffrn_reflns_limit_l_max 23
_diffrn_reflns_limit_l_min -23
_diffrn_reflns_number 24311
_diffrn_reflns_theta_full 30.00
_diffrn_reflns_theta_max 30.50
_diffrn_reflns_theta_min 1.83
_diffrn_standards_decay_% 0
_diffrn_standards_number 0
_exptl_absorpt_coefficient_mu 0.079
_exptl_absorpt_correction_type none
_exptl_crystal_colour red
_exptl_crystal_density_diffrn 1.317
_exptl_crystal_density_method 'not measured'
_exptl_crystal_description prism
_exptl_crystal_F_000 872
_exptl_crystal_size_max 0.35
_exptl_crystal_size_mid 0.35
_exptl_crystal_size_min 0.32
_refine_diff_density_max 0.424
_refine_diff_density_min -0.292
_refine_ls_extinction_method none
_refine_ls_goodness_of_fit_ref 0.919
_refine_ls_hydrogen_treatment mixed
_refine_ls_matrix_type full
_refine_ls_number_parameters 297
_refine_ls_number_reflns 6364
_refine_ls_number_restraints 0
_refine_ls_restrained_S_all 0.919
_refine_ls_R_factor_all 0.1309
_refine_ls_R_factor_gt 0.0566
_refine_ls_shift/su_max 0.001
_refine_ls_shift/su_mean 0.000
_refine_ls_structure_factor_coef Fsqd
_refine_ls_weighting_details 'calc w=1/[\s^2^(Fo^2^)+(0.0734P)^2^]'
_refine_ls_weighting_scheme calc
_refine_ls_wR_factor_gt 0.1259
_refine_ls_wR_factor_ref 0.1522
_reflns_number_gt 3306
_reflns_number_total 6364
_reflns_threshold_expression I>2\s(I)
_cod_data_source_file su2058.cif
_cod_data_source_block I
_cod_depositor_comments
;
The following automatic conversions were performed:
'_symmetry_cell_setting' value 'Monoclinic' changed to 'monoclinic'
according to '/home/saulius/struct/CIF-dictionaries/cif_core.dic'
dictionary named 'cif_core.dic' version 2.4.1 from 2010-06-29.

Automatic conversion script
Id: cif_fix_enum 1527 2010-12-29 10:47:43Z saulius 

The following automatic conversions were performed:

'_symmetry_cell_setting' value 'Monoclinic' changed to 'monoclinic'
according to /home/saulius/struct/CIF-dictionaries/cif_core.dic
dictionary named 'cif_core.dic' version 2.4.1 from 2010-06-29.

Automatic conversion script
Id: cif_fix_values 1715 2011-07-08 13:25:40Z adriana 
;
_cod_original_sg_symbol_H-M 'P 21/c'
_cod_database_code 2218830
_cod_database_fobs_code 2218830

loop_
_symmetry_equiv_pos_as_xyz
'x, y, z'
'-x, y+1/2, -z+1/2'
'-x, -y, -z'
'x, -y-1/2, z-1/2'

loop_
_atom_site_type_symbol
_atom_site_label
_atom_site_fract_x
_atom_site_fract_y
_atom_site_fract_z
_atom_site_U_iso_or_equiv
_atom_site_adp_type
_atom_site_calc_flag
_atom_site_refinement_flags
_atom_site_occupancy
N N1 0.73023(13) 0.32241(13) 0.59153(9) 0.0174(3) Uani d . 1
N N2 0.55476(13) 0.48400(13) 0.63650(9) 0.0168(3) Uani d . 1
N N3 0.90846(13) 0.36907(13) 0.49171(10) 0.0173(3) Uani d . 1
H H01 0.9504(18) 0.3484(17) 0.5339(12) 0.019(5) Uiso d . 1
N N4 0.70665(15) 0.39968(13) 0.38883(10) 0.0187(4) Uani d . 1
H H02 0.639(2) 0.408(2) 0.3641(15) 0.043(7) Uiso d . 1
C C1 0.73376(15) 0.43303(15) 0.56896(10) 0.0147(4) Uani d . 1
C C2 0.64804(15) 0.51743(15) 0.59598(10) 0.0158(4) Uani d . 1
C C3 0.54617(16) 0.36728(15) 0.65568(10) 0.0157(4) Uani d . 1
C C4 0.44601(16) 0.32623(17) 0.69629(10) 0.0191(4) Uani d . 1
H H4 0.3847 0.3792 0.7103 0.023 Uiso calc R 1
C C5 0.43791(18) 0.20925(17) 0.71539(11) 0.0228(4) Uani d . 1
H H5 0.3694 0.1811 0.7411 0.027 Uiso calc R 1
C C6 0.53032(18) 0.13035(17) 0.69726(11) 0.0239(4) Uani d . 1
H H6 0.5238 0.0498 0.7113 0.029 Uiso calc R 1
C C7 0.62894(18) 0.16901(17) 0.65979(11) 0.0225(4) Uani d . 1
H H7 0.6919 0.1160 0.6493 0.027 Uiso calc R 1
C C8 0.63732(17) 0.28797(16) 0.63657(10) 0.0173(4) Uani d . 1
C C9 0.66016(16) 0.64540(15) 0.58036(11) 0.0174(4) Uani d . 1
C C10 0.56469(17) 0.70799(16) 0.54368(11) 0.0205(4) Uani d . 1
H H10 0.4918 0.6686 0.5286 0.025 Uiso calc R 1
C C11 0.57501(19) 0.82717(17) 0.52897(12) 0.0270(5) Uani d . 1
H H11 0.5099 0.8690 0.5030 0.032 Uiso calc R 1
C C12 0.6806(2) 0.88530(18) 0.55223(13) 0.0305(5) Uani d . 1
H H12 0.6881 0.9668 0.5416 0.037 Uiso calc R 1
C C13 0.77457(19) 0.82530(17) 0.59063(13) 0.0280(5) Uani d . 1
H H13 0.8459 0.8659 0.6077 0.034 Uiso calc R 1
C C14 0.76546(17) 0.70532(17) 0.60446(12) 0.0229(4) Uani d . 1
H H14 0.8309 0.6640 0.6303 0.027 Uiso calc R 1
C C15 0.82767(15) 0.46513(15) 0.50791(11) 0.0161(4) Uani d . 1
H H15 0.8761 0.5330 0.5299 0.019 Uiso calc R 1
C C16 0.76314(16) 0.50187(15) 0.42612(11) 0.0170(4) Uani d . 1
H H16 0.6983 0.5586 0.4385 0.020 Uiso calc R 1
C C17 0.75484(15) 0.28781(15) 0.39818(11) 0.0154(4) Uani d . 1
C C18 0.70330(17) 0.19060(16) 0.35817(11) 0.0204(4) Uani d . 1
H H18 0.6338 0.2006 0.3229 0.025 Uiso calc R 1
C C19 0.75227(18) 0.07975(17) 0.36928(12) 0.0254(5) Uani d . 1
H H19 0.7159 0.0143 0.3420 0.030 Uiso calc R 1
C C20 0.85415(18) 0.06402(17) 0.42005(12) 0.0262(5) Uani d . 1
H H20 0.8884 -0.0118 0.4272 0.031 Uiso calc R 1
C C21 0.90571(17) 0.15974(17) 0.46026(11) 0.0226(4) Uani d . 1
H H21 0.9756 0.1487 0.4950 0.027 Uiso calc R 1
C C22 0.85742(15) 0.27129(15) 0.45090(10) 0.0157(4) Uani d . 1
C C23 0.84954(16) 0.56456(16) 0.37228(10) 0.0166(4) Uani d . 1
C C24 0.92716(18) 0.50358(18) 0.32431(12) 0.0261(5) Uani d . 1
H H24 0.9247 0.4203 0.3231 0.031 Uiso calc R 1
C C25 1.00828(19) 0.56274(18) 0.27815(12) 0.0300(5) Uani d . 1
H H25 1.0612 0.5195 0.2462 0.036 Uiso calc R 1
C C26 1.01289(18) 0.68356(18) 0.27821(12) 0.0279(5) Uani d . 1
H H26 1.0687 0.7236 0.2466 0.033 Uiso calc R 1
C C27 0.93552(18) 0.74584(18) 0.32474(12) 0.0263(5) Uani d . 1
H H27 0.9373 0.8292 0.3246 0.032 Uiso calc R 1
C C28 0.85472(17) 0.68660(16) 0.37190(11) 0.0207(4) Uani d . 1
H H28 0.8026 0.7302 0.4042 0.025 Uiso calc R 1

loop_
_atom_site_aniso_label
_atom_site_aniso_U_11
_atom_site_aniso_U_22
_atom_site_aniso_U_33
_atom_site_aniso_U_12
_atom_site_aniso_U_13
_atom_site_aniso_U_23
N1 0.0193(8) 0.0180(8) 0.0151(8) -0.0017(6) 0.0013(6) -0.0004(6)
N2 0.0183(8) 0.0170(8) 0.0151(7) -0.0004(6) 0.0007(6) 0.0009(6)
N3 0.0133(8) 0.0209(8) 0.0176(8) 0.0021(6) -0.0016(6) 0.0006(7)
N4 0.0156(8) 0.0164(8) 0.0234(9) 0.0010(6) -0.0053(7) 0.0001(6)
C1 0.0146(9) 0.0171(9) 0.0122(8) 0.0002(7) -0.0019(7) -0.0019(7)
C2 0.0153(9) 0.0177(9) 0.0141(9) -0.0007(7) -0.0024(7) 0.0001(7)
C3 0.0164(9) 0.0160(9) 0.0144(9) -0.0005(7) -0.0017(7) 0.0007(7)
C4 0.0176(9) 0.0245(10) 0.0151(9) -0.0013(8) 0.0009(7) 0.0018(8)
C5 0.0251(11) 0.0251(11) 0.0182(10) -0.0085(8) 0.0008(8) 0.0049(8)
C6 0.0350(11) 0.0190(10) 0.0177(10) -0.0048(9) 0.0002(8) 0.0033(8)
C7 0.0275(11) 0.0199(10) 0.0200(10) 0.0014(8) 0.0013(8) 0.0005(8)
C8 0.0211(9) 0.0192(9) 0.0115(8) -0.0020(7) -0.0001(7) 0.0008(7)
C9 0.0198(9) 0.0179(9) 0.0150(9) -0.0004(7) 0.0047(7) -0.0003(7)
C10 0.0222(10) 0.0198(10) 0.0196(9) -0.0014(8) 0.0016(8) -0.0004(8)
C11 0.0371(12) 0.0182(10) 0.0260(11) 0.0032(9) 0.0039(9) 0.0009(8)
C12 0.0445(13) 0.0159(10) 0.0322(12) -0.0033(9) 0.0117(10) -0.0005(9)
C13 0.0296(11) 0.0207(11) 0.0345(12) -0.0098(9) 0.0089(9) -0.0085(9)
C14 0.0192(10) 0.0218(10) 0.0277(11) -0.0009(8) 0.0015(8) -0.0040(8)
C15 0.0147(9) 0.0168(9) 0.0170(9) 0.0002(7) 0.0016(7) -0.0012(7)
C16 0.0163(9) 0.0169(9) 0.0178(9) -0.0006(7) 0.0010(7) -0.0025(7)
C17 0.0157(9) 0.0155(9) 0.0152(9) -0.0007(7) 0.0041(7) 0.0009(7)
C18 0.0230(10) 0.0226(10) 0.0158(9) -0.0028(8) 0.0019(8) -0.0007(8)
C19 0.0339(12) 0.0174(10) 0.0253(11) -0.0042(9) 0.0057(9) -0.0035(8)
C20 0.0335(12) 0.0201(10) 0.0258(11) 0.0075(9) 0.0081(9) 0.0021(8)
C21 0.0206(10) 0.0252(11) 0.0223(10) 0.0079(8) 0.0036(8) 0.0021(8)
C22 0.0141(9) 0.0183(9) 0.0151(9) 0.0000(7) 0.0040(7) 0.0004(7)
C23 0.0178(9) 0.0180(9) 0.0139(9) -0.0001(7) -0.0004(7) 0.0019(7)
C24 0.0328(12) 0.0214(10) 0.0249(11) -0.0028(9) 0.0091(9) -0.0006(8)
C25 0.0378(13) 0.0285(12) 0.0250(11) 0.0005(10) 0.0137(9) 0.0007(9)
C26 0.0279(11) 0.0299(12) 0.0264(11) -0.0059(9) 0.0059(9) 0.0075(9)
C27 0.0315(12) 0.0212(11) 0.0259(11) -0.0033(9) -0.0010(9) 0.0054(8)
C28 0.0225(10) 0.0197(10) 0.0200(9) 0.0026(8) 0.0006(8) 0.0007(8)

loop_
_atom_type_symbol
_atom_type_description
_atom_type_scat_dispersion_real
_atom_type_scat_dispersion_imag
_atom_type_scat_source
C C 0.0033 0.0016 'International Tables Vol C Tables 4.2.6.8 and 6.1.1.4'
H H 0.0000 0.0000 'International Tables Vol C Tables 4.2.6.8 and 6.1.1.4'
N N 0.0061 0.0033 'International Tables Vol C Tables 4.2.6.8 and 6.1.1.4'

loop_
_geom_angle_atom_site_label_1
_geom_angle_atom_site_label_2
_geom_angle_atom_site_label_3
_geom_angle
_geom_angle_publ_flag
C1 N1 C8 117.67(15) n
C2 N2 C3 117.53(15) n
C22 N3 C15 116.50(15) n
C17 N4 C16 122.39(15) n
N1 C1 C2 121.38(16) n
N1 C1 C15 116.44(15) ?
C2 C1 C15 122.04(15) ?
N2 C2 C1 121.10(16) n
N2 C2 C9 116.80(15) ?
C1 C2 C9 122.10(16) ?
N2 C3 C8 120.67(16) ?
N2 C3 C4 119.80(16) ?
C8 C3 C4 119.52(16) ?
C5 C4 C3 119.55(17) ?
C4 C5 C6 120.76(17) ?
C7 C6 C5 120.43(18) ?
C6 C7 C8 119.95(18) ?
N1 C8 C3 121.07(16) ?
N1 C8 C7 119.10(17) ?
C3 C8 C7 119.71(17) ?
C10 C9 C14 118.95(17) ?
C10 C9 C2 120.16(16) ?
C14 C9 C2 120.86(16) ?
C11 C10 C9 120.61(18) ?
C10 C11 C12 119.83(19) ?
C13 C12 C11 120.24(19) ?
C12 C13 C14 120.20(19) ?
C13 C14 C9 120.13(18) ?
N3 C15 C1 113.18(14) ?
N3 C15 C16 107.91(14) n
C1 C15 C16 109.39(14) ?
N4 C16 C23 113.96(15) ?
N4 C16 C15 108.80(14) n
C23 C16 C15 110.72(14) ?
N4 C17 C18 121.95(16) ?
N4 C17 C22 119.13(16) ?
C18 C17 C22 118.91(16) ?
C19 C18 C17 120.83(18) ?
C18 C19 C20 120.17(18) ?
C21 C20 C19 119.48(18) ?
C20 C21 C22 121.39(18) ?
C21 C22 N3 121.97(17) ?
C21 C22 C17 119.21(17) ?
N3 C22 C17 118.81(16) ?
C24 C23 C28 118.01(17) ?
C24 C23 C16 122.03(16) ?
C28 C23 C16 119.94(16) ?
C25 C24 C23 120.91(18) ?
C26 C25 C24 120.69(19) ?
C25 C26 C27 119.30(19) ?
C26 C27 C28 120.16(18) ?
C23 C28 C27 120.93(18) ?
C22 N3 H01 111.2(13) ?
C15 N3 H01 112.2(13) ?
C17 N4 H02 119.4(16) ?
C16 N4 H02 118.0(16) ?
C5 C4 H4 120.2 ?
C3 C4 H4 120.2 ?
C4 C5 H5 119.6 ?
C6 C5 H5 119.6 ?
C7 C6 H6 119.8 ?
C5 C6 H6 119.8 ?
C6 C7 H7 120.0 ?
C8 C7 H7 120.0 ?
C11 C10 H10 119.7 ?
C9 C10 H10 119.7 ?
C10 C11 H11 120.1 ?
C12 C11 H11 120.1 ?
C13 C12 H12 119.9 ?
C11 C12 H12 119.9 ?
C12 C13 H13 119.9 ?
C14 C13 H13 119.9 ?
C13 C14 H14 119.9 ?
C9 C14 H14 119.9 ?
N3 C15 H15 108.8 ?
C1 C15 H15 108.8 ?
C16 C15 H15 108.8 ?
N4 C16 H16 107.7 ?
C23 C16 H16 107.7 ?
C15 C16 H16 107.7 ?
C19 C18 H18 119.6 ?
C17 C18 H18 119.6 ?
C18 C19 H19 119.9 ?
C20 C19 H19 119.9 ?
C21 C20 H20 120.3 ?
C19 C20 H20 120.3 ?
C20 C21 H21 119.3 ?
C22 C21 H21 119.3 ?
C25 C24 H24 119.5 ?
C23 C24 H24 119.5 ?
C26 C25 H25 119.7 ?
C24 C25 H25 119.7 ?
C25 C26 H26 120.3 ?
C27 C26 H26 120.3 ?
C26 C27 H27 119.9 ?
C28 C27 H27 119.9 ?
C23 C28 H28 119.5 ?
C27 C28 H28 119.5 ?

loop_
_geom_bond_atom_site_label_1
_geom_bond_atom_site_label_2
_geom_bond_distance
_geom_bond_publ_flag
N1 C1 1.316(2) n
N1 C8 1.365(2) n
N2 C2 1.323(2) n
N2 C3 1.372(2) n
N3 C22 1.406(2) n
N3 C15 1.453(2) n
N4 C17 1.389(2) n
N4 C16 1.445(2) n
C1 C2 1.444(2) n
C1 C15 1.536(2) n
C2 C9 1.489(2) ?
C3 C8 1.409(2) ?
C3 C4 1.414(2) ?
C4 C5 1.374(3) ?
C5 C6 1.413(3) ?
C6 C7 1.364(3) ?
C7 C8 1.413(3) ?
C9 C10 1.392(3) ?
C9 C14 1.398(3) ?
C10 C11 1.386(3) ?
C11 C12 1.387(3) ?
C12 C13 1.376(3) ?
C13 C14 1.391(3) ?
C15 C16 1.549(2) n
C16 C23 1.523(2) ?
C17 C18 1.397(3) ?
C17 C22 1.411(2) ?
C18 C19 1.385(3) ?
C19 C20 1.385(3) ?
C20 C21 1.385(3) ?
C21 C22 1.386(3) ?
C23 C24 1.390(3) ?
C23 C28 1.392(3) ?
C24 C25 1.389(3) ?
C25 C26 1.378(3) ?
C26 C27 1.382(3) ?
C27 C28 1.396(3) ?
N3 H01 0.85(2) ?
N4 H02 0.84(2) ?
C4 H4 0.9500 ?
C5 H5 0.9500 ?
C6 H6 0.9500 ?
C7 H7 0.9500 ?
C10 H10 0.9500 ?
C11 H11 0.9500 ?
C12 H12 0.9500 ?
C13 H13 0.9500 ?
C14 H14 0.9500 ?
C15 H15 1.0000 ?
C16 H16 1.0000 ?
C18 H18 0.9500 ?
C19 H19 0.9500 ?
C20 H20 0.9500 ?
C21 H21 0.9500 ?
C24 H24 0.9500 ?
C25 H25 0.9500 ?
C26 H26 0.9500 ?
C27 H27 0.9500 ?
C28 H28 0.9500 ?

loop_
_geom_hbond_atom_site_label_D
_geom_hbond_atom_site_label_H
_geom_hbond_atom_site_label_A
_geom_hbond_site_symmetry_A
_geom_hbond_distance_DH
_geom_hbond_distance_HA
_geom_hbond_distance_DA
_geom_hbond_angle_DHA
N4 H02 N2 3_666 0.84(2) 2.49(2) 3.211(2) 144(2)
C15 H15 N3 3_766 1.00 2.69 3.499(2) 138
N3 H01 Cent(C23--C28) 3_766 0.85(2) 2.63 3.42 157

loop_
_geom_torsion_atom_site_label_1
_geom_torsion_atom_site_label_2
_geom_torsion_atom_site_label_3
_geom_torsion_atom_site_label_4
_geom_torsion
C8 N1 C1 C2 4.7(2)
C8 N1 C1 C15 -171.04(15)
C3 N2 C2 C1 3.5(2)
C3 N2 C2 C9 -176.16(15)
N1 C1 C2 N2 -8.0(3)
C15 C1 C2 N2 167.59(16)
N1 C1 C2 C9 171.65(16)
C15 C1 C2 C9 -12.8(2)
C2 N2 C3 C8 3.4(2)
C2 N2 C3 C4 -177.68(16)
N2 C3 C4 C5 -179.96(16)
C8 C3 C4 C5 -1.1(3)
C3 C4 C5 C6 2.1(3)
C4 C5 C6 C7 -0.5(3)
C5 C6 C7 C8 -2.0(3)
C1 N1 C8 C3 2.2(2)
C1 N1 C8 C7 178.17(16)
N2 C3 C8 N1 -6.6(3)
C4 C3 C8 N1 174.52(16)
N2 C3 C8 C7 177.48(16)
C4 C3 C8 C7 -1.4(3)
C6 C7 C8 N1 -173.07(17)
C6 C7 C8 C3 2.9(3)
N2 C2 C9 C10 -53.0(2)
C1 C2 C9 C10 127.41(18)
N2 C2 C9 C14 124.95(19)
C1 C2 C9 C14 -54.7(2)
C14 C9 C10 C11 2.0(3)
C2 C9 C10 C11 179.92(17)
C9 C10 C11 C12 -1.1(3)
C10 C11 C12 C13 -0.7(3)
C11 C12 C13 C14 1.7(3)
C12 C13 C14 C9 -0.8(3)
C10 C9 C14 C13 -1.0(3)
C2 C9 C14 C13 -178.92(17)
C22 N3 C15 C1 66.7(2)
C22 N3 C15 C16 -54.46(19)
N1 C1 C15 N3 -6.8(2)
C2 C1 C15 N3 177.41(15)
N1 C1 C15 C16 113.51(17)
C2 C1 C15 C16 -62.2(2)
C17 N4 C16 C23 91.8(2)
C17 N4 C16 C15 -32.3(2)
N3 C15 C16 N4 54.42(18)
C1 C15 C16 N4 -69.11(18)
N3 C15 C16 C23 -71.57(18)
C1 C15 C16 C23 164.91(14)
C16 N4 C17 C18 -176.29(16)
C16 N4 C17 C22 5.0(3)
N4 C17 C18 C19 -179.23(17)
C22 C17 C18 C19 -0.6(3)
C17 C18 C19 C20 -0.5(3)
C18 C19 C20 C21 0.7(3)
C19 C20 C21 C22 0.1(3)
C20 C21 C22 N3 179.64(17)
C20 C21 C22 C17 -1.1(3)
C15 N3 C22 C21 -152.96(17)
C15 N3 C22 C17 27.8(2)
N4 C17 C22 C21 -179.94(16)
C18 C17 C22 C21 1.3(3)
N4 C17 C22 N3 -0.7(2)
C18 C17 C22 N3 -179.40(16)
N4 C16 C23 C24 -40.5(2)
C15 C16 C23 C24 82.5(2)
N4 C16 C23 C28 141.30(17)
C15 C16 C23 C28 -95.7(2)
C28 C23 C24 C25 0.7(3)
C16 C23 C24 C25 -177.50(18)
C23 C24 C25 C26 -0.7(3)
C24 C25 C26 C27 -0.1(3)
C25 C26 C27 C28 0.8(3)
C24 C23 C28 C27 0.0(3)
C16 C23 C28 C27 178.24(16)
C26 C27 C28 C23 -0.8(3)
